data_7027281
loop_
_publ_author_name
'Yang, Yang-Yi'
'Wu, Yu-Luan'
'Long, La-Sheng'
'Chen, Xiao-Ming'

_publ_section_title
;
 Synthesis and structures of carboxylate-bridged polynuclear
 copper(II)--lanthanide(III) complexes
 [CuLn(C5H5N+CH2CO2&#x2212;)5(H2O)5][ClO4]5&#x00B7;2H2O
 (Ln&#x2005;=&#x2005;La or Nd) and
 [Cu3Nd2(C5H5N+CH2CO2&#x2212;)10(NO3)2(H2O)8][ClO4]10&#x00B7;4H2O
;
_journal_issue 12
_journal_name_full 'Journal of the Chemical Society, Dalton Transactions'
_journal_page_first 2005
_journal_paper_doi 10.1039/a900647h
_journal_year 1999
_chemical_formula_sum 'C70 H94 Cl10 Cu3 N12 Nd2 O78'
_chemical_formula_weight 3185.17
_chemical_name_systematic
; 
 ? 
;
_space_group_IT_number 2
_symmetry_cell_setting triclinic
_symmetry_space_group_name_Hall '-P 1'
_symmetry_space_group_name_H-M 'P -1'
_atom_sites_solution_hydrogens geom
_atom_sites_solution_primary direct
_atom_sites_solution_secondary difmap
_audit_creation_method SHELXL-97
_cell_angle_alpha 73.380(10)
_cell_angle_beta 72.140(10)
_cell_angle_gamma 88.900(10)
_cell_formula_units_Z 1
_cell_length_a 11.410(4)
_cell_length_b 14.992(6)
_cell_length_c 18.447(7)
_cell_measurement_reflns_used 25
_cell_measurement_temperature 294(2)
_cell_measurement_theta_max 15
_cell_measurement_theta_min 7.5
_cell_volume 2869.8(19)
_computing_cell_refinement 'SHELXTL-Plus (Sheldrick, 1990)'
_computing_data_collection 'SHELXTL-Plus (Sheldrick, 1990)'
_computing_data_reduction 'SHELXTL-Plus (Sheldrick, 1990)'
_computing_molecular_graphics 'Ortep3 for Windows (Farrugia, 1997)'
_computing_publication_material 'SHELXL-97 (Sheldrick, 1997)'
_computing_structure_refinement 'SHELXL-97 (Sheldrick, 1997)'
_computing_structure_solution 'SHELXS-97 (Sheldrick, 1997)'
_diffrn_ambient_temperature 294(2)
_diffrn_measured_fraction_theta_full 1.000
_diffrn_measured_fraction_theta_max 1.000
_diffrn_measurement_device_type 'Siemens R3'
_diffrn_measurement_method '\w scan'
_diffrn_radiation_monochromator graphite
_diffrn_radiation_source 'fine-focus sealed tube'
_diffrn_radiation_type MoK\a
_diffrn_radiation_wavelength 0.71073
_diffrn_reflns_av_R_equivalents 0.0127
_diffrn_reflns_av_sigmaI/netI 0.0525
_diffrn_reflns_limit_h_max 14
_diffrn_reflns_limit_h_min 0
_diffrn_reflns_limit_k_max 18
_diffrn_reflns_limit_k_min -18
_diffrn_reflns_limit_l_max 22
_diffrn_reflns_limit_l_min -21
_diffrn_reflns_number 11282
_diffrn_reflns_theta_full 26.00
_diffrn_reflns_theta_max 26.00
_diffrn_reflns_theta_min 2.12
_diffrn_standards_decay_% 1.5
_diffrn_standards_interval_count 120
_diffrn_standards_number 2
_exptl_absorpt_coefficient_mu 1.789
_exptl_absorpt_correction_T_max 0.6158
_exptl_absorpt_correction_T_min 0.4682
_exptl_absorpt_correction_type empirical
_exptl_crystal_colour 'deep blue'
_exptl_crystal_density_diffrn 1.843
_exptl_crystal_density_method 'not measured'
_exptl_crystal_description polyhedral
_exptl_crystal_F_000 1599
_exptl_crystal_size_max 0.50
_exptl_crystal_size_mid 0.40
_exptl_crystal_size_min 0.30
_refine_diff_density_max 1.170
_refine_diff_density_min -1.270
_refine_diff_density_rms 0.110
_refine_ls_extinction_method none
_refine_ls_goodness_of_fit_ref 1.032
_refine_ls_hydrogen_treatment mixed
_refine_ls_matrix_type full
_refine_ls_number_parameters 826
_refine_ls_number_reflns 11263
_refine_ls_number_restraints 95
_refine_ls_restrained_S_all 1.069
_refine_ls_R_factor_all 0.0733
_refine_ls_R_factor_gt 0.0502
_refine_ls_shift/su_max 2.738
_refine_ls_shift/su_mean 0.040
_refine_ls_structure_factor_coef Fsqd
_refine_ls_weighting_details 'w=1/[\s^2^(Fo^2^)+(0.0689P)^2^+4.3474P] where P=(Fo^2^+2Fc^2^)/3'
_refine_ls_weighting_scheme calc
_refine_ls_wR_factor_gt 0.1212
_refine_ls_wR_factor_ref 0.1344
_reflns_number_gt 8654
_reflns_number_total 11263
_reflns_threshold_expression >2sigma(I)
_cod_data_source_file 900647hsup1.cif
_cod_data_source_block complex_2
_cod_depositor_comments
;
The following automatic conversions were performed:
'__refine_special_details' tag replaced with
'_refine_special_details'.

Automatic conversion script
Id: cif_correct_tags 1440 2010-10-19 06:21:57Z saulius 

The following automatic conversions were performed:

'_refine_ls_weighting_scheme' value 'calc
w=1/[\s^2^(Fo^2^)+(0.0689P)^2^+4.3474P] where P=(Fo^2^+2Fc^2^)/3' was
changed to 'calc'. New tag '_refine_ls_weighting_details' was
created. The value of the new tag was set to
'w=1/[\s^2^(Fo^2^)+(0.0689P)^2^+4.3474P] where P=(Fo^2^+2Fc^2^)/3'.

Automatic conversion script
Id: cif_fix_values 3143 2015-03-26 13:38:13Z robertas 
;
_cod_original_sg_symbol_H-M P-1
_cod_database_code 7027281

loop_
_symmetry_equiv_pos_as_xyz
'x, y, z'
'-x, -y, -z'

loop_
_atom_site_label
_atom_site_type_symbol
_atom_site_fract_x
_atom_site_fract_y
_atom_site_fract_z
_atom_site_U_iso_or_equiv
_atom_site_adp_type
_atom_site_occupancy
_atom_site_calc_flag
_atom_site_refinement_flags
_atom_site_disorder_assembly
_atom_site_disorder_group
Nd1 Nd 0.017608(19) 0.152799(14) 0.325763(11) 0.02975(5) Uani 1 d . . .
Cu1 Cu 0.15276(4) 0.31863(3) 0.12860(3) 0.03180(12) Uani 1 d . . .
Cu2 Cu 0.0000 0.5000 0.0000 0.04105(19) Uani 1 d S . .
O1W O 0.1565(3) 0.0884(2) 0.40273(17) 0.0515(9) Uani 1 d . . .
H1WA H 0.2263 0.1263 0.3912 0.100 Uiso 1 d R . .
H1WB H 0.1609 0.0287 0.4372 0.100 Uiso 1 d R . .
O2W O -0.0152(3) -0.0175(2) 0.35312(19) 0.0525(9) Uani 1 d . . .
H2WA H -0.0720 -0.0617 0.3930 0.100 Uiso 1 d R . .
H2WB H 0.0454 -0.0576 0.3356 0.100 Uiso 1 d R . .
O3W O -0.2112(3) 0.1314(2) 0.35774(19) 0.0591(10) Uani 1 d . . .
H3WA H -0.2578 0.0955 0.3965 0.100 Uiso 1 d R . .
H3WB H -0.2383 0.1397 0.3169 0.100 Uiso 1 d R . .
O61 O -0.0553(3) 0.2261(2) 0.43867(16) 0.0464(8) Uani 1 d . . .
O62 O -0.1017(3) 0.0788(2) 0.47874(16) 0.0467(8) Uani 1 d . . .
O63 O -0.1265(4) 0.1553(3) 0.56461(18) 0.0707(12) Uani 1 d . . .
N6 N -0.0946(3) 0.1535(3) 0.49548(19) 0.0416(10) Uani 1 d . . .
O11 O 0.2376(3) 0.3767(2) 0.18293(16) 0.0425(8) Uani 1 d . . .
O12 O 0.1856(3) 0.26715(19) 0.30068(16) 0.0419(8) Uani 1 d . . .
C11 C 0.2331(3) 0.3441(3) 0.2543(2) 0.0348(10) Uani 1 d . . .
C12 C 0.2985(4) 0.4088(3) 0.2809(2) 0.0466(12) Uani 1 d . . .
H12A H 0.2768 0.4712 0.2611 0.100 Uiso 1 d R . .
H12B H 0.3859 0.4078 0.2573 0.100 Uiso 1 d R . .
N1 N 0.2706(3) 0.3861(2) 0.36757(19) 0.0390(9) Uani 1 d . . .
C13 C 0.1553(4) 0.3622(3) 0.4166(3) 0.0492(13) Uani 1 d . . .
H13A H 0.0898 0.3576 0.3950 0.100 Uiso 1 d R . .
C14 C 0.1292(5) 0.3439(4) 0.4969(3) 0.0602(15) Uani 1 d . . .
H14A H 0.0465 0.3252 0.5322 0.100 Uiso 1 d R . .
C15 C 0.2231(6) 0.3528(4) 0.5258(3) 0.0654(16) Uani 1 d . . .
H15A H 0.2071 0.3407 0.5821 0.100 Uiso 1 d R . .
C16 C 0.3398(6) 0.3791(4) 0.4750(3) 0.0719(16) Uani 1 d . . .
H16A H 0.4059 0.3868 0.4952 0.100 Uiso 1 d R . .
C17 C 0.3625(5) 0.3940(4) 0.3963(3) 0.0587(14) Uani 1 d . . .
H17A H 0.4454 0.4102 0.3607 0.100 Uiso 1 d R . .
O21 O 0.0166(3) 0.40057(19) 0.15145(15) 0.0390(7) Uani 1 d . . .
O22 O -0.0398(3) 0.3068(2) 0.27431(16) 0.0448(8) Uani 1 d . . .
C21 C -0.0471(3) 0.3783(3) 0.2233(2) 0.0346(10) Uani 1 d . . .
C22 C -0.1375(4) 0.4458(3) 0.2488(2) 0.0448(12) Uani 1 d . . .
H22A H -0.2024 0.4472 0.2256 0.100 Uiso 1 d R . .
H22B H -0.0967 0.5073 0.2298 0.100 Uiso 1 d R . .
N2 N -0.1910(3) 0.4193(2) 0.3362(2) 0.0381(9) Uani 1 d . . .
C23 C -0.2859(4) 0.3555(3) 0.3741(3) 0.0536(14) Uani 1 d . . .
H23A H -0.3242 0.3288 0.3447 0.100 Uiso 1 d R . .
C24 C -0.3288(5) 0.3283(4) 0.4567(3) 0.0661(18) Uani 1 d . . .
H24A H -0.3975 0.2825 0.4847 0.100 Uiso 1 d R . .
C25 C -0.2748(5) 0.3656(4) 0.4979(3) 0.0709(18) Uani 1 d . . .
H25A H -0.3047 0.3467 0.5551 0.100 Uiso 1 d R . .
C26 C -0.1795(6) 0.4290(4) 0.4584(3) 0.0684(16) Uani 1 d . . .
H26A H -0.1395 0.4554 0.4871 0.100 Uiso 1 d R . .
C27 C -0.1388(4) 0.4565(3) 0.3771(3) 0.0515(13) Uani 1 d . . .
H27A H -0.0714 0.5034 0.3491 0.100 Uiso 1 d R . .
O31 O 0.0559(3) 0.2494(2) 0.08751(17) 0.0473(8) Uani 1 d . . .
O32 O -0.0330(3) 0.1538(2) 0.20842(16) 0.0476(8) Uani 1 d . . .
C31 C -0.0100(4) 0.1795(3) 0.1352(2) 0.0408(11) Uani 1 d . . .
C32 C -0.0706(5) 0.1216(3) 0.1003(3) 0.0568(14) Uani 1 d . . .
H32A H -0.0157 0.1210 0.0493 0.100 Uiso 1 d R . .
H32B H -0.1444 0.1488 0.0926 0.100 Uiso 1 d R . .
N3 N -0.1013(3) 0.0266(2) 0.1524(2) 0.0450(10) Uani 1 d . . .
C33 C -0.0137(6) -0.0324(4) 0.1487(4) 0.0737(19) Uani 1 d . . .
H33A H 0.0654 -0.0127 0.1089 0.100 Uiso 1 d R . .
C34 C -0.0324(7) -0.1201(4) 0.1995(5) 0.099(2) Uani 1 d . . .
H34A H 0.0329 -0.1616 0.1978 0.100 Uiso 1 d R . .
C35 C -0.1454(7) -0.1468(5) 0.2522(4) 0.101(2) Uani 1 d . . .
H35A H -0.1621 -0.2091 0.2879 0.100 Uiso 1 d R . .
C36 C -0.2348(6) -0.0888(5) 0.2560(4) 0.092(2) Uani 1 d . . .
H36A H -0.3156 -0.1093 0.2937 0.100 Uiso 1 d R . .
C37 C -0.2112(5) 0.0013(4) 0.2056(3) 0.0664(17) Uani 1 d . . .
H37A H -0.2740 0.0448 0.2093 0.100 Uiso 1 d R . .
O41 O 0.2790(3) 0.2301(2) 0.11588(18) 0.0511(9) Uani 1 d . . .
O42 O 0.1961(3) 0.1184(2) 0.22983(18) 0.0484(9) Uani 1 d . . .
C41 C 0.2774(4) 0.1542(3) 0.1668(2) 0.0396(10) Uani 1 d . . .
C42 C 0.3924(4) 0.1031(3) 0.1436(3) 0.0442(12) Uani 1 d . . .
H42A H 0.4640 0.1453 0.1277 0.100 Uiso 1 d R . .
H42B H 0.3932 0.0827 0.0986 0.100 Uiso 1 d R . .
N4 N 0.3990(3) 0.0220(2) 0.2090(2) 0.0387(9) Uani 1 d . . .
C43 C 0.3847(5) -0.0647(3) 0.2053(3) 0.0624(15) Uani 1 d . . .
H43A H 0.3680 -0.0746 0.1602 0.100 Uiso 1 d R . .
C44 C 0.3940(6) -0.1389(4) 0.2659(4) 0.078(2) Uani 1 d . . .
H44A H 0.3843 -0.2014 0.2636 0.100 Uiso 1 d R . .
C45 C 0.4172(5) -0.1241(4) 0.3296(3) 0.0678(17) Uani 1 d . . .
H45A H 0.4260 -0.1763 0.3715 0.100 Uiso 1 d R . .
C46 C 0.4282(5) -0.0359(4) 0.3344(3) 0.0662(16) Uani 1 d . . .
H46A H 0.4424 -0.0252 0.3800 0.100 Uiso 1 d R . .
C47 C 0.4183(4) 0.0363(3) 0.2733(3) 0.0488(12) Uani 1 d . . .
H47A H 0.4251 0.0989 0.2759 0.100 Uiso 1 d R . .
O51 O 0.2495(2) 0.4175(2) 0.01568(15) 0.0412(8) Uani 1 d . . .
O52 O 0.1439(3) 0.4650(2) -0.06962(17) 0.0469(8) Uani 1 d . . .
C51 C 0.2379(4) 0.4374(3) -0.0499(2) 0.0324(10) Uani 1 d . . .
C52 C 0.3466(4) 0.4324(4) -0.1208(3) 0.0572(14) Uani 1 d . . .
H52A H 0.3725 0.4942 -0.1567 0.100 Uiso 1 d R . .
H52B H 0.3207 0.3957 -0.1489 0.100 Uiso 1 d R . .
N5 N 0.4511(3) 0.3911(3) -0.0964(2) 0.0448(10) Uani 1 d . . .
C53 C 0.5328(5) 0.4445(3) -0.0873(3) 0.0544(14) Uani 1 d . . .
H53A H 0.5241 0.5103 -0.0966 0.100 Uiso 1 d R . .
C54 C 0.6299(5) 0.4055(4) -0.0644(3) 0.0672(17) Uani 1 d . . .
H54A H 0.6899 0.4442 -0.0580 0.100 Uiso 1 d R . .
C55 C 0.6414(4) 0.3131(4) -0.0506(3) 0.0641(17) Uani 1 d . . .
H55A H 0.7098 0.2859 -0.0347 0.100 Uiso 1 d R . .
C56 C 0.5554(4) 0.2582(4) -0.0595(3) 0.0578(15) Uani 1 d . . .
H56A H 0.5623 0.1922 -0.0495 0.100 Uiso 1 d R . .
C57 C 0.4608(4) 0.2984(3) -0.0824(3) 0.0541(14) Uani 1 d . . .
H57A H 0.3998 0.2606 -0.0887 0.100 Uiso 1 d R . .
Cl1 Cl 0.35203(11) 0.11470(9) 0.50992(7) 0.0586(3) Uani 1 d D . .
O13 O 0.2314(4) 0.1288(3) 0.5561(3) 0.1037(18) Uani 1 d D . .
O14 O 0.3650(4) 0.1617(4) 0.4298(2) 0.1128(18) Uani 1 d D . .
O15 O 0.4394(4) 0.1523(3) 0.5334(3) 0.1107(16) Uani 1 d D . .
O16 O 0.3591(4) 0.0183(3) 0.5210(3) 0.109(2) Uani 1 d D . .
Cl2 Cl 0.29826(11) -0.00001(9) 0.97682(7) 0.0590(3) Uani 1 d D . .
O23 O 0.2778(4) -0.0470(4) 1.0572(2) 0.126(2) Uani 1 d D . .
O24 O 0.3885(4) 0.0720(4) 0.9522(4) 0.154(3) Uani 1 d D . .
O25 O 0.3359(4) -0.0628(3) 0.9324(3) 0.1083(15) Uani 1 d D . .
O26 O 0.1862(3) 0.0343(3) 0.9677(2) 0.0902(14) Uani 1 d D . .
Cl3 Cl -0.36831(11) 0.27487(9) 0.19515(7) 0.0596(3) Uani 1 d D . .
O33 O -0.3602(6) 0.1909(4) 0.2527(4) 0.105(2) Uani 0.60 d PD A 1
O34 O -0.3952(9) 0.3464(4) 0.2349(5) 0.145(4) Uani 0.60 d PD A 1
O35 O -0.4704(5) 0.2666(7) 0.1711(5) 0.182(3) Uani 0.60 d PD A 1
O36 O -0.2548(6) 0.3019(9) 0.1380(6) 0.219(7) Uani 0.60 d PD A 1
O33B O -0.3593(9) 0.1979(4) 0.1641(5) 0.105(2) Uani 0.40 d PD A 2
O34B O -0.4760(8) 0.2766(8) 0.2537(6) 0.145(4) Uani 0.40 d PD A 2
O35B O -0.3687(10) 0.3484(6) 0.1255(5) 0.182(3) Uani 0.40 d PD A 2
O36B O -0.2546(6) 0.2920(11) 0.2049(7) 0.219(7) Uani 0.40 d PD A 2
Cl4 Cl 0.40027(12) 0.37482(9) 0.68171(7) 0.0646(4) Uani 1 d D . .
O43 O 0.4657(8) 0.3522(6) 0.6139(4) 0.160(3) Uani 0.60 d PD B 1
O44 O 0.2695(5) 0.3643(6) 0.6960(5) 0.109(3) Uani 0.60 d PD B 1
O45 O 0.4201(8) 0.4610(4) 0.6926(5) 0.112(3) Uani 0.60 d PD B 1
O46 O 0.4198(7) 0.3057(5) 0.7488(4) 0.129(3) Uani 0.60 d PD B 1
O43B O 0.4226(12) 0.2977(5) 0.6513(5) 0.160(3) Uani 0.40 d PD B 2
O44B O 0.2767(6) 0.3720(9) 0.7277(7) 0.109(3) Uani 0.40 d PD B 2
O45B O 0.4248(11) 0.4551(5) 0.6122(5) 0.112(3) Uani 0.40 d PD B 2
O46B O 0.4856(7) 0.3850(8) 0.7199(5) 0.129(3) Uani 0.40 d PD B 2
Cl5 Cl 0.13560(13) 0.64542(10) 0.29271(9) 0.0725(4) Uani 1 d D . .
O53 O 0.0735(7) 0.6245(8) 0.2445(4) 0.155(4) Uani 0.50 d PD C 1
O54 O 0.1011(9) 0.5724(6) 0.3664(4) 0.139(3) Uani 0.50 d PD C 1
O55 O 0.2641(5) 0.6475(7) 0.2574(7) 0.160(4) Uani 0.50 d PD C 1
O56 O 0.1026(10) 0.7294(4) 0.3107(6) 0.153(5) Uani 0.50 d PD C 1
O53B O 0.1283(10) 0.5837(5) 0.2477(5) 0.155(4) Uani 0.50 d PD C 2
O54B O 0.1826(7) 0.5983(7) 0.3519(4) 0.139(3) Uani 0.50 d PD C 2
O55B O 0.2089(9) 0.7256(5) 0.2389(6) 0.160(4) Uani 0.50 d PD C 2
O56B O 0.0148(6) 0.6731(6) 0.3192(7) 0.153(5) Uani 0.50 d PD C 2
O4W O 0.0972(3) 0.6020(2) 0.0008(2) 0.0569(10) Uani 1 d . . .
H4WA H 0.0751 0.6298 0.0377 0.100 Uiso 1 d R . .
H4WB H 0.1621 0.6284 -0.0414 0.100 Uiso 1 d R . .
O5W O 0.0340(4) 0.6997(3) 0.1010(3) 0.1041(15) Uani 1 d . . .
H5WA H 0.0040 0.6491 0.1418 0.100 Uiso 1 d R . .
H5WB H -0.0429 0.7203 0.1075 0.100 Uiso 1 d R . .
O6W O -0.1879(5) 0.7676(4) 0.0999(5) 0.170(3) Uani 1 d U . .
H6WA H -0.1779 0.7519 0.0538 0.100 Uiso 1 d R . .
H6WB H -0.2158 0.7480 0.1565 0.100 Uiso 1 d R . .

loop_
_atom_site_aniso_label
_atom_site_aniso_U_11
_atom_site_aniso_U_22
_atom_site_aniso_U_33
_atom_site_aniso_U_23
_atom_site_aniso_U_13
_atom_site_aniso_U_12
Nd1 0.03578(10) 0.02669(9) 0.02464(8) -0.00162(7) -0.01202(7) 0.00321(8)
Cu1 0.0372(2) 0.0307(2) 0.0249(2) -0.00274(17) -0.01138(17) 0.00693(19)
Cu2 0.0358(3) 0.0447(4) 0.0481(4) -0.0181(3) -0.0172(3) 0.0126(3)
O1W 0.0558(16) 0.0437(17) 0.0506(15) 0.0100(13) -0.0323(13) -0.0045(14)
O2W 0.0659(19) 0.0330(15) 0.0579(17) -0.0079(13) -0.0230(15) -0.0003(14)
O3W 0.0449(16) 0.075(2) 0.0480(17) 0.0000(16) -0.0183(14) -0.0075(16)
O61 0.0602(18) 0.0367(15) 0.0326(14) -0.0033(12) -0.0073(13) 0.0015(14)
O62 0.0593(17) 0.0377(15) 0.0367(14) -0.0006(12) -0.0151(13) -0.0024(14)
O63 0.095(3) 0.073(2) 0.0299(15) -0.0105(16) -0.0033(17) 0.011(2)
N6 0.0458(19) 0.0445(19) 0.0305(16) -0.0070(14) -0.0105(14) 0.0091(16)
O11 0.0502(15) 0.0414(15) 0.0334(13) -0.0036(12) -0.0161(12) -0.0022(13)
O12 0.0515(15) 0.0350(14) 0.0361(13) -0.0007(11) -0.0182(12) -0.0064(13)
C11 0.0332(18) 0.036(2) 0.0319(18) -0.0061(15) -0.0096(15) 0.0062(16)
C12 0.056(2) 0.049(2) 0.0349(19) -0.0069(17) -0.0188(18) -0.016(2)
N1 0.0444(18) 0.0354(17) 0.0384(16) -0.0093(14) -0.0157(14) -0.0034(15)
C13 0.048(2) 0.051(2) 0.049(2) -0.015(2) -0.0147(19) -0.003(2)
C14 0.067(3) 0.060(3) 0.050(2) -0.023(2) -0.005(2) -0.005(3)
C15 0.105(4) 0.060(3) 0.038(2) -0.018(2) -0.027(2) 0.009(3)
C16 0.092(3) 0.078(4) 0.068(3) -0.030(2) -0.049(2) 0.014(3)
C17 0.055(2) 0.071(3) 0.063(3) -0.027(2) -0.029(2) -0.002(2)
O21 0.0438(15) 0.0391(15) 0.0281(12) -0.0040(11) -0.0087(11) 0.0110(12)
O22 0.0527(16) 0.0356(15) 0.0357(14) -0.0005(12) -0.0093(13) 0.0161(13)
C21 0.0354(18) 0.0314(19) 0.0373(18) -0.0073(15) -0.0147(15) 0.0069(16)
C22 0.051(2) 0.041(2) 0.037(2) -0.0050(17) -0.0117(18) 0.0192(19)
N2 0.0366(16) 0.0340(17) 0.0421(17) -0.0097(14) -0.0118(14) 0.0095(14)
C23 0.038(2) 0.054(3) 0.062(3) -0.013(2) -0.012(2) 0.002(2)
C24 0.048(3) 0.063(3) 0.061(3) 0.006(3) -0.002(2) -0.004(3)
C25 0.079(4) 0.078(4) 0.047(3) -0.016(3) -0.010(3) 0.025(3)
C26 0.093(4) 0.064(3) 0.066(3) -0.037(2) -0.033(3) 0.023(3)
C27 0.053(3) 0.043(2) 0.061(3) -0.019(2) -0.019(2) 0.010(2)
O31 0.0612(17) 0.0398(16) 0.0417(14) -0.0059(12) -0.0226(13) -0.0034(14)
O32 0.0607(17) 0.0517(17) 0.0344(13) -0.0078(12) -0.0250(12) -0.0007(15)
C31 0.050(2) 0.041(2) 0.0393(19) -0.0133(16) -0.0230(17) 0.0105(18)
C32 0.081(3) 0.050(3) 0.045(2) -0.010(2) -0.032(2) -0.007(2)
N3 0.055(2) 0.0426(18) 0.0421(17) -0.0181(14) -0.0170(15) 0.0011(17)
C33 0.070(4) 0.068(3) 0.077(3) -0.032(3) -0.004(3) 0.013(3)
C34 0.121(5) 0.047(3) 0.139(6) -0.032(3) -0.052(4) 0.026(3)
C35 0.133(5) 0.057(4) 0.113(5) 0.006(3) -0.065(4) -0.019(4)
C36 0.073(4) 0.114(5) 0.068(4) 0.000(4) -0.016(3) -0.040(4)
C37 0.044(3) 0.089(4) 0.065(3) -0.022(3) -0.016(2) 0.002(3)
O41 0.0535(17) 0.0471(17) 0.0450(16) -0.0043(13) -0.0143(13) 0.0222(14)
O42 0.0419(15) 0.0520(17) 0.0468(16) -0.0127(13) -0.0101(13) 0.0169(14)
C41 0.042(2) 0.043(2) 0.0436(19) -0.0199(16) -0.0210(16) 0.0174(17)
C42 0.043(2) 0.045(2) 0.040(2) -0.0076(18) -0.0132(17) 0.0181(19)
N4 0.0333(16) 0.0407(18) 0.0423(17) -0.0111(14) -0.0137(13) 0.0109(14)
C43 0.068(3) 0.053(3) 0.079(3) -0.026(2) -0.035(2) 0.018(2)
C44 0.084(4) 0.047(3) 0.099(4) -0.013(3) -0.031(3) 0.011(3)
C45 0.068(3) 0.054(3) 0.066(3) 0.007(3) -0.023(3) 0.013(3)
C46 0.070(3) 0.079(4) 0.052(3) -0.012(2) -0.030(2) 0.027(3)
C47 0.051(2) 0.050(2) 0.052(2) -0.0164(19) -0.0242(19) 0.012(2)
O51 0.0366(14) 0.0506(17) 0.0267(13) 0.0010(12) -0.0080(11) 0.0039(13)
O52 0.0453(15) 0.0596(17) 0.0412(14) -0.0184(13) -0.0191(12) 0.0228(14)
C51 0.0382(19) 0.0283(18) 0.0253(17) -0.0022(14) -0.0076(15) 0.0040(16)
C52 0.051(2) 0.081(3) 0.034(2) -0.009(2) -0.0156(19) 0.032(2)
N5 0.0408(18) 0.053(2) 0.0364(17) -0.0111(15) -0.0092(15) 0.0160(16)
C53 0.061(3) 0.049(3) 0.046(2) -0.011(2) -0.011(2) 0.006(2)
C54 0.054(3) 0.074(3) 0.071(3) -0.018(3) -0.019(2) -0.011(3)
C55 0.041(2) 0.083(4) 0.065(3) -0.011(3) -0.022(2) 0.011(3)
C56 0.050(3) 0.049(3) 0.070(3) -0.012(2) -0.019(2) 0.018(2)
C57 0.046(2) 0.057(3) 0.062(3) -0.020(2) -0.018(2) 0.002(2)
Cl1 0.0579(6) 0.0541(7) 0.0634(7) -0.0082(5) -0.0265(5) -0.0081(6)
O13 0.075(3) 0.085(3) 0.125(4) -0.029(3) 0.003(3) 0.000(2)
O14 0.127(3) 0.135(4) 0.067(2) -0.001(3) -0.040(2) -0.048(3)
O15 0.108(2) 0.109(3) 0.130(3) -0.007(3) -0.082(2) -0.034(3)
O16 0.084(3) 0.063(3) 0.154(4) -0.024(3) -0.005(3) -0.006(2)
Cl2 0.0497(6) 0.0749(8) 0.0616(6) -0.0281(6) -0.0234(5) 0.0129(6)
O23 0.102(3) 0.203(6) 0.066(3) -0.018(3) -0.037(2) 0.041(4)
O24 0.102(4) 0.127(4) 0.216(6) -0.054(4) -0.021(4) -0.038(4)
O25 0.097(3) 0.137(3) 0.132(3) -0.092(3) -0.049(2) 0.056(3)
O26 0.075(2) 0.121(3) 0.090(3) -0.045(2) -0.037(2) 0.046(2)
Cl3 0.0583(6) 0.0607(7) 0.0606(6) -0.0145(6) -0.0223(5) -0.0072(6)
O33 0.097(4) 0.084(4) 0.137(5) -0.008(4) -0.064(4) 0.017(3)
O34 0.141(7) 0.112(6) 0.177(7) -0.080(5) -0.011(6) 0.011(5)
O35 0.238(6) 0.131(7) 0.260(6) -0.039(5) -0.211(5) 0.004(5)
O36 0.125(7) 0.251(12) 0.141(9) 0.042(10) 0.064(8) -0.012(8)
O33B 0.097(4) 0.084(4) 0.137(5) -0.008(4) -0.064(4) 0.017(3)
O34B 0.141(7) 0.112(6) 0.177(7) -0.080(5) -0.011(6) 0.011(5)
O35B 0.238(6) 0.131(7) 0.260(6) -0.039(5) -0.211(5) 0.004(5)
O36B 0.125(7) 0.251(12) 0.141(9) 0.042(10) 0.064(8) -0.012(8)
Cl4 0.0725(7) 0.0743(8) 0.0587(6) -0.0320(6) -0.0267(6) 0.0214(6)
O43 0.163(6) 0.259(7) 0.082(4) -0.100(4) -0.031(4) 0.093(6)
O44 0.084(4) 0.112(4) 0.129(7) -0.049(5) -0.021(4) 0.015(3)
O45 0.138(6) 0.068(4) 0.110(5) -0.009(4) -0.024(5) -0.025(4)
O46 0.180(6) 0.135(7) 0.099(4) -0.040(4) -0.081(4) 0.077(5)
O43B 0.163(6) 0.259(7) 0.082(4) -0.100(4) -0.031(4) 0.093(6)
O44B 0.084(4) 0.112(4) 0.129(7) -0.049(5) -0.021(4) 0.015(3)
O45B 0.138(6) 0.068(4) 0.110(5) -0.009(4) -0.024(5) -0.025(4)
O46B 0.180(6) 0.135(7) 0.099(4) -0.040(4) -0.081(4) 0.077(5)
Cl5 0.0692(8) 0.0672(8) 0.0770(8) -0.0212(7) -0.0167(7) -0.0019(7)
O53 0.170(7) 0.194(8) 0.111(4) -0.011(5) -0.087(5) -0.057(6)
O54 0.180(8) 0.136(6) 0.132(4) -0.017(4) -0.115(5) 0.024(6)
O55 0.120(6) 0.112(7) 0.182(8) -0.029(7) 0.036(6) -0.039(6)
O56 0.143(8) 0.087(6) 0.176(8) -0.027(6) 0.014(7) 0.019(5)
O53B 0.170(7) 0.194(8) 0.111(4) -0.011(5) -0.087(5) -0.057(6)
O54B 0.180(8) 0.136(6) 0.132(4) -0.017(4) -0.115(5) 0.024(6)
O55B 0.120(6) 0.112(7) 0.182(8) -0.029(7) 0.036(6) -0.039(6)
O56B 0.143(8) 0.087(6) 0.176(8) -0.027(6) 0.014(7) 0.019(5)
O4W 0.0542(18) 0.0522(18) 0.0644(19) -0.0237(15) -0.0125(15) 0.0002(15)
O5W 0.104(3) 0.124(3) 0.121(3) -0.079(2) -0.047(2) 0.027(3)
O6W 0.143(4) 0.108(5) 0.266(7) -0.022(5) -0.106(5) 0.007(4)

loop_
_atom_type_symbol
_atom_type_description
_atom_type_scat_dispersion_real
_atom_type_scat_dispersion_imag
_atom_type_scat_source
C C 0.0033 0.0016 'International Tables Vol C Tables 4.2.6.8 and 6.1.1.4'
H H 0.0000 0.0000 'International Tables Vol C Tables 4.2.6.8 and 6.1.1.4'
N N 0.0061 0.0033 'International Tables Vol C Tables 4.2.6.8 and 6.1.1.4'
O O 0.0106 0.0060 'International Tables Vol C Tables 4.2.6.8 and 6.1.1.4'
Cl Cl 0.1484 0.1585 'International Tables Vol C Tables 4.2.6.8 and 6.1.1.4'
Cu Cu 0.3201 1.2651 'International Tables Vol C Tables 4.2.6.8 and 6.1.1.4'
Nd Nd -0.1943 3.0179 'International Tables Vol C Tables 4.2.6.8 and 6.1.1.4'

loop_
_geom_angle_atom_site_label_1
_geom_angle_atom_site_label_2
_geom_angle_atom_site_label_3
_geom_angle
_geom_angle_site_symmetry_1
_geom_angle_site_symmetry_3
_geom_angle_publ_flag
O22 Nd1 O32 73.74(11) . . yes
O22 Nd1 O42 110.41(10) . . yes
O32 Nd1 O42 70.57(11) . . yes
O22 Nd1 O12 70.30(11) . . yes
O32 Nd1 O12 113.67(9) . . yes
O42 Nd1 O12 72.61(11) . . yes
O22 Nd1 O1W 134.08(11) . . yes
O32 Nd1 O1W 142.92(11) . . yes
O42 Nd1 O1W 75.64(11) . . yes
O12 Nd1 O1W 68.63(10) . . yes
O22 Nd1 O2W 149.24(12) . . yes
O32 Nd1 O2W 81.69(11) . . yes
O42 Nd1 O2W 77.40(10) . . yes
O12 Nd1 O2W 138.30(10) . . yes
O1W Nd1 O2W 76.40(11) . . yes
O22 Nd1 O3W 76.32(11) . . yes
O32 Nd1 O3W 69.94(11) . . yes
O42 Nd1 O3W 135.81(12) . . yes
O12 Nd1 O3W 143.09(11) . . yes
O1W Nd1 O3W 132.00(10) . . yes
O2W Nd1 O3W 78.06(11) . . yes
O22 Nd1 O61 71.25(10) . . yes
O32 Nd1 O61 137.74(11) . . yes
O42 Nd1 O61 144.82(11) . . yes
O12 Nd1 O61 75.45(10) . . yes
O1W Nd1 O61 79.34(11) . . yes
O2W Nd1 O61 120.04(10) . . yes
O3W Nd1 O61 79.35(11) . . yes
O22 Nd1 O62 112.35(9) . . yes
O32 Nd1 O62 131.82(10) . . yes
O42 Nd1 O62 136.01(10) . . yes
O12 Nd1 O62 113.05(10) . . yes
O1W Nd1 O62 67.60(10) . . yes
O2W Nd1 O62 71.32(10) . . yes
O3W Nd1 O62 65.95(10) . . yes
O61 Nd1 O62 48.75(9) . . yes
O41 Cu1 O11 90.93(14) . . yes
O41 Cu1 O31 89.03(14) . . yes
O11 Cu1 O31 172.65(11) . . yes
O41 Cu1 O21 174.68(11) . . yes
O11 Cu1 O21 88.68(13) . . yes
O31 Cu1 O21 90.68(13) . . yes
O41 Cu1 O51 92.51(12) . . yes
O11 Cu1 O51 90.78(12) . . yes
O31 Cu1 O51 96.57(12) . . yes
O21 Cu1 O51 92.80(11) . . yes
O4W Cu2 O4W 180.0 . 2_565 yes
O4W Cu2 O52 90.69(14) . 2_565 yes
O4W Cu2 O52 89.31(14) 2_565 2_565 yes
O4W Cu2 O52 89.31(14) . . yes
O4W Cu2 O52 90.69(14) 2_565 . yes
O52 Cu2 O52 180.0 2_565 . yes
N6 O61 Nd1 99.0(2) . . ?
N6 O62 Nd1 94.1(2) . . ?
O63 N6 O61 121.5(4) . . ?
O63 N6 O62 121.2(3) . . ?
O61 N6 O62 117.3(3) . . ?
C11 O11 Cu1 124.8(3) . . ?
C11 O12 Nd1 140.2(3) . . ?
O12 C11 O11 127.2(4) . . ?
O12 C11 C12 120.4(4) . . ?
O11 C11 C12 112.4(3) . . ?
N1 C12 C11 114.6(3) . . ?
C17 N1 C13 120.4(4) . . ?
C17 N1 C12 118.4(4) . . ?
C13 N1 C12 121.1(4) . . ?
N1 C13 C14 120.9(5) . . ?
C15 C14 C13 118.4(5) . . ?
C14 C15 C16 120.0(5) . . ?
C17 C16 C15 119.8(6) . . ?
N1 C17 C16 120.3(5) . . ?
C21 O21 Cu1 113.1(2) . . ?
C21 O22 Nd1 157.0(3) . . ?
O22 C21 O21 125.3(4) . . ?
O22 C21 C22 117.9(3) . . ?
O21 C21 C22 116.8(3) . . ?
N2 C22 C21 111.2(3) . . ?
C27 N2 C23 120.2(4) . . ?
C27 N2 C22 118.9(4) . . ?
C23 N2 C22 120.8(4) . . ?
N2 C23 C24 119.0(5) . . ?
C25 C24 C23 120.5(5) . . ?
C26 C25 C24 119.2(5) . . ?
C25 C26 C27 120.1(6) . . ?
N2 C27 C26 121.0(5) . . ?
C31 O31 Cu1 117.6(3) . . ?
C31 O32 Nd1 150.8(3) . . ?
O32 C31 O31 126.8(4) . . ?
O32 C31 C32 116.9(4) . . ?
O31 C31 C32 116.3(4) . . ?
N3 C32 C31 110.8(4) . . ?
C37 N3 C33 120.5(4) . . ?
C37 N3 C32 121.0(4) . . ?
C33 N3 C32 118.4(4) . . ?
N3 C33 C34 121.9(5) . . ?
C35 C34 C33 117.5(7) . . ?
C36 C35 C34 121.3(6) . . ?
C35 C36 C37 119.7(6) . . ?
N3 C37 C36 119.0(5) . . ?
C41 O41 Cu1 124.3(3) . . ?
C41 O42 Nd1 142.8(3) . . ?
O42 C41 O41 128.1(4) . . ?
O42 C41 C42 119.1(4) . . ?
O41 C41 C42 112.8(3) . . ?
N4 C42 C41 112.3(3) . . ?
C43 N4 C47 120.5(4) . . ?
C43 N4 C42 120.6(4) . . ?
C47 N4 C42 118.9(4) . . ?
N4 C43 C44 119.6(6) . . ?
C45 C44 C43 119.7(6) . . ?
C44 C45 C46 120.6(5) . . ?
C47 C46 C45 118.2(6) . . ?
N4 C47 C46 121.4(5) . . ?
C51 O51 Cu1 133.9(3) . . ?
C51 O52 Cu2 123.8(3) . . ?
O51 C51 O52 127.9(4) . . ?
O51 C51 C52 119.8(4) . . ?
O52 C51 C52 112.3(3) . . ?
N5 C52 C51 111.9(4) . . ?
C53 N5 C57 121.1(4) . . ?
C53 N5 C52 119.8(4) . . ?
C57 N5 C52 119.1(4) . . ?
N5 C53 C54 119.6(5) . . ?
C55 C54 C53 120.1(6) . . ?
C54 C55 C56 119.8(5) . . ?
C57 C56 C55 118.9(5) . . ?
C56 C57 N5 120.5(5) . . ?
O15 Cl1 O16 112.4(3) . . ?
O15 Cl1 O14 109.9(3) . . ?
O16 Cl1 O14 110.4(3) . . ?
O15 Cl1 O13 109.3(3) . . ?
O16 Cl1 O13 107.7(3) . . ?
O14 Cl1 O13 107.0(3) . . ?
O24 Cl2 O23 109.5(4) . . ?
O24 Cl2 O25 110.0(3) . . ?
O23 Cl2 O25 109.0(3) . . ?
O24 Cl2 O26 110.9(3) . . ?
O23 Cl2 O26 108.2(3) . . ?
O25 Cl2 O26 109.1(3) . . ?
O34B Cl3 O36 161.3(8) . . ?
O34B Cl3 O35 68.7(6) . . ?
O36 Cl3 O35 118.8(6) . . ?
O34B Cl3 O36B 119.9(7) . . ?
O36 Cl3 O36B 51.2(6) . . ?
O35 Cl3 O36B 169.6(6) . . ?
O34B Cl3 O33B 116.2(6) . . ?
O36 Cl3 O33B 82.3(7) . . ?
O35 Cl3 O33B 70.4(6) . . ?
O36B Cl3 O33B 108.1(7) . . ?
O34B Cl3 O33 81.7(6) . . ?
O36 Cl3 O33 109.3(5) . . ?
O35 Cl3 O33 109.8(5) . . ?
O36B Cl3 O33 78.5(6) . . ?
O33B Cl3 O33 68.9(5) . . ?
O34B Cl3 O35B 106.7(6) . . ?
O36 Cl3 O35B 65.0(6) . . ?
O35 Cl3 O35B 67.0(6) . . ?
O36B Cl3 O35B 103.6(6) . . ?
O33B Cl3 O35B 99.4(6) . . ?
O33 Cl3 O35B 168.0(6) . . ?
O34B Cl3 O34 55.1(6) . . ?
O36 Cl3 O34 106.3(6) . . ?
O35 Cl3 O34 104.7(6) . . ?
O36B Cl3 O34 78.0(7) . . ?
O33B Cl3 O34 171.4(5) . . ?
O33 Cl3 O34 107.3(5) . . ?
O35B Cl3 O34 84.7(6) . . ?
O43 Cl4 O45 122.3(5) . . ?
O43 Cl4 O44B 137.6(7) . . ?
O45 Cl4 O44B 88.7(6) . . ?
O43 Cl4 O46B 106.5(6) . . ?
O45 Cl4 O46B 60.4(6) . . ?
O44B Cl4 O46B 114.4(6) . . ?
O43 Cl4 O43B 39.1(5) . . ?
O45 Cl4 O43B 159.6(6) . . ?
O44B Cl4 O43B 111.4(7) . . ?
O46B Cl4 O43B 111.3(7) . . ?
O43 Cl4 O44 111.3(6) . . ?
O45 Cl4 O44 104.8(5) . . ?
O44B Cl4 O44 26.7(7) . . ?
O46B Cl4 O44 141.0(5) . . ?
O43B Cl4 O44 92.7(7) . . ?
O43 Cl4 O45B 69.0(5) . . ?
O45 Cl4 O45B 63.6(5) . . ?
O44B Cl4 O45B 108.2(7) . . ?
O46B Cl4 O45B 106.1(6) . . ?
O43B Cl4 O45B 104.8(5) . . ?
O44 Cl4 O45B 96.2(6) . . ?
O43 Cl4 O46 107.5(5) . . ?
O45 Cl4 O46 105.6(5) . . ?
O44B Cl4 O46 88.2(6) . . ?
O46B Cl4 O46 54.4(5) . . ?
O43B Cl4 O46 79.7(5) . . ?
O44 Cl4 O46 103.8(5) . . ?
O45B Cl4 O46 159.3(6) . . ?
O54B Cl5 O53 138.1(7) . . ?
O54B Cl5 O56 103.7(7) . . ?
O53 Cl5 O56 112.6(7) . . ?
O54B Cl5 O55 73.2(6) . . ?
O53 Cl5 O55 110.5(6) . . ?
O56 Cl5 O55 110.8(6) . . ?
O54B Cl5 O55B 114.2(6) . . ?
O53 Cl5 O55B 99.9(7) . . ?
O56 Cl5 O55B 65.0(6) . . ?
O55 Cl5 O55B 56.3(6) . . ?
O54B Cl5 O56B 115.2(6) . . ?
O53 Cl5 O56B 74.3(6) . . ?
O56 Cl5 O56B 53.3(6) . . ?
O55 Cl5 O56B 162.5(6) . . ?
O55B Cl5 O56B 106.7(5) . . ?
O54B Cl5 O53B 107.5(6) . . ?
O53 Cl5 O53B 35.9(6) . . ?
O56 Cl5 O53B 148.0(7) . . ?
O55 Cl5 O53B 85.1(7) . . ?
O55B Cl5 O53B 107.0(6) . . ?
O56B Cl5 O53B 105.6(6) . . ?
O54B Cl5 O54 39.3(5) . . ?
O53 Cl5 O54 107.6(6) . . ?
O56 Cl5 O54 107.1(6) . . ?
O55 Cl5 O54 108.0(6) . . ?
O55B Cl5 O54 152.1(7) . . ?
O56B Cl5 O54 85.6(6) . . ?
O53B Cl5 O54 93.0(5) . . ?

loop_
_geom_bond_atom_site_label_1
_geom_bond_atom_site_label_2
_geom_bond_distance
_geom_bond_site_symmetry_2
_geom_bond_publ_flag
Nd1 O22 2.394(3) . yes
Nd1 O32 2.402(3) . yes
Nd1 O42 2.412(3) . yes
Nd1 O12 2.441(3) . yes
Nd1 O1W 2.449(3) . yes
Nd1 O2W 2.469(3) . yes
Nd1 O3W 2.499(3) . yes
Nd1 O61 2.539(3) . yes
Nd1 O62 2.638(3) . yes
Cu1 O41 1.946(3) . yes
Cu1 O11 1.956(3) . yes
Cu1 O31 1.971(3) . yes
Cu1 O21 1.980(3) . yes
Cu1 O51 2.154(3) . yes
Cu2 O4W 1.912(3) . yes
Cu2 O4W 1.912(3) 2_565 yes
Cu2 O52 1.918(3) 2_565 yes
Cu2 O52 1.918(3) . yes
O61 N6 1.249(4) . ?
O62 N6 1.255(5) . ?
O63 N6 1.222(5) . ?
O11 C11 1.252(5) . ?
O12 C11 1.238(4) . ?
C11 C12 1.505(6) . ?
C12 N1 1.467(5) . ?
N1 C17 1.333(6) . ?
N1 C13 1.334(5) . ?
C13 C14 1.364(7) . ?
C14 C15 1.359(8) . ?
C15 C16 1.360(8) . ?
C16 C17 1.346(7) . ?
O21 C21 1.250(4) . ?
O22 C21 1.229(4) . ?
C21 C22 1.498(6) . ?
C22 N2 1.472(5) . ?
N2 C27 1.329(6) . ?
N2 C23 1.329(5) . ?
C23 C24 1.387(7) . ?
C24 C25 1.347(9) . ?
C25 C26 1.332(8) . ?
C26 C27 1.363(7) . ?
O31 C31 1.238(5) . ?
O32 C31 1.238(5) . ?
C31 C32 1.504(7) . ?
C32 N3 1.450(6) . ?
N3 C37 1.316(6) . ?
N3 C33 1.321(7) . ?
C33 C34 1.354(8) . ?
C34 C35 1.341(10) . ?
C35 C36 1.326(10) . ?
C36 C37 1.379(9) . ?
O41 C41 1.247(5) . ?
O42 C41 1.226(5) . ?
C41 C42 1.516(6) . ?
C42 N4 1.468(5) . ?
N4 C43 1.337(6) . ?
N4 C47 1.343(6) . ?
C43 C44 1.363(8) . ?
C44 C45 1.356(9) . ?
C45 C46 1.361(8) . ?
C46 C47 1.353(7) . ?
O51 C51 1.208(5) . ?
O52 C51 1.261(5) . ?
C51 C52 1.521(6) . ?
C52 N5 1.466(6) . ?
N5 C53 1.319(7) . ?
N5 C57 1.348(6) . ?
C53 C54 1.368(8) . ?
C54 C55 1.346(8) . ?
C55 C56 1.369(8) . ?
C56 C57 1.347(7) . ?
Cl1 O15 1.387(4) . ?
Cl1 O16 1.405(4) . ?
Cl1 O14 1.407(4) . ?
Cl1 O13 1.428(4) . ?
Cl2 O24 1.381(5) . ?
Cl2 O23 1.395(4) . ?
Cl2 O25 1.396(4) . ?
Cl2 O26 1.409(4) . ?
Cl3 O34B 1.370(7) . ?
Cl3 O36 1.375(6) . ?
Cl3 O35 1.386(6) . ?
Cl3 O36B 1.402(7) . ?
Cl3 O33B 1.416(7) . ?
Cl3 O33 1.419(5) . ?
Cl3 O35B 1.435(7) . ?
Cl3 O34 1.443(6) . ?
Cl4 O43 1.377(6) . ?
Cl4 O45 1.396(6) . ?
Cl4 O44B 1.399(6) . ?
Cl4 O46B 1.399(7) . ?
Cl4 O43B 1.410(7) . ?
Cl4 O44 1.436(5) . ?
Cl4 O45B 1.442(6) . ?
Cl4 O46 1.443(6) . ?
Cl5 O54B 1.373(6) . ?
Cl5 O53 1.395(7) . ?
Cl5 O56 1.407(6) . ?
Cl5 O55 1.407(6) . ?
Cl5 O55B 1.406(6) . ?
Cl5 O56B 1.411(6) . ?
Cl5 O53B 1.427(7) . ?
Cl5 O54 1.428(6) . ?

loop_
_geom_hbond_atom_site_label_D
_geom_hbond_atom_site_label_H
_geom_hbond_atom_site_label_A
_geom_hbond_distance_DH
_geom_hbond_distance_HA
_geom_hbond_distance_DA
_geom_hbond_angle_DHA
O5W H5WA O53 0.88 2.21 2.735(9) 118.0
O5W H5WB O6W 0.91 1.82 2.715(8) 169.1
